data_1537185
loop_
_publ_author_name
'Furmanova, N.G.'
'Sulaimankulov, K.'
'Kozhoeva, S.T.'
'Resnyanskii, V.F.'

_publ_section_title
;
 Crystal structure of zinc chloride and manganese chloride complex with
 carbamide (Mn(OCN2H4)5(H2O))(ZnCl4)
;
_journal_name_full Kristallografiya
_journal_page_first 120
_journal_page_last 125
_journal_volume 38
_journal_year 1993
_chemical_formula_sum 'C5 H22 Cl4 Mn N10 O6 Zn'
_chemical_name_systematic '(Mn (O C (N H2)2)5 (H2 O)) (Zn Cl4)'
_space_group_IT_number 2
_symmetry_space_group_name_Hall '-P 1'
_symmetry_space_group_name_H-M 'P -1'
_cell_angle_alpha 63.73
_cell_angle_beta 70.34
_cell_angle_gamma 77.47
_cell_formula_units_Z 2
_cell_length_a 7.681
_cell_length_b 12.337
_cell_length_c 14.082
_cell_volume 1123.178
_citation_journal_id_ASTM KRISAJ
_cod_data_source_file Furmanova_KRISAJ_1993_1370.cif
_cod_data_source_block C5H22Cl4Mn1N10O6Zn1
_cod_original_formula_sum 'C5 H22 Cl4 Mn1 N10 O6 Zn1'
_cod_database_code 1537185

loop_
_symmetry_equiv_pos_as_xyz
x,y,z
-x,-y,-z

loop_
_atom_site_label
_atom_site_type_symbol
_atom_site_fract_x
_atom_site_fract_y
_atom_site_fract_z
_atom_site_occupancy
_atom_site_U_iso_or_equiv
C1 C+4 0.5193 0.2009 0.5387 1 0.0
H8 H+1 0.007 0.01 0.645 1 0.0
H3 H+1 0.623 0.278 0.59 1 0.0
O2 O-2 -0.0344 0.1616 0.7639 1 0.0
N10 N-3 0.1006 0.2206 0.0136 1 0.0
H19 H+1 0.082 0.206 0.073 1 0.0
N2 N-3 0.643 0.2612 0.5378 1 0.0
N6 N-3 0.3934 0.4668 0.7609 1 0.0
H4 H+1 0.745 0.293 0.473 1 0.0
O1 O-2 0.3859 0.1592 0.6237 1 0.0
Zn1 Zn+2 -0.16261 0.7233 0.69973 1 0.0
H16 H+1 0.445 -0.165 0.829 1 0.0
O6 O-2 0.1919 0.3927 0.6076 1 0.0
N8 N-3 0.3872 -0.084 0.8198 1 0.0
Mn1 Mn+2 0.22266 0.22539 0.75092 1 0.0
N9 N-3 -0.1016 0.3886 0.981 1 0.0
H13 H+1 0.231 -0.11 0.045 1 0.0
Cl2 Cl-1 -0.236 0.9212 0.6063 1 0.0
Cl1 Cl-1 -0.0726 0.6302 0.5803 1 0.0
H11 H+1 0.27 0.46 0.777 1 0.0
C3 C+4 0.5135 0.3713 0.7606 1 0.0
H7 H+1 0.155 0.086 0.628 1 0.0
N7 N-3 0.2958 -0.136 0.0039 1 0.0
H20 H+1 0.168 0.161 0.999 1 0.0
N3 N-3 -0.241 0.0473 0.7768 1 0.0
O3 O-2 0.4715 0.281 0.7562 1 0.0
C2 C+4 -0.0719 0.0904 0.7326 1 0.0
Cl4 Cl-1 -0.402 0.6316 0.842 1 0.0
H2 H+1 0.457 0.145 0.448 1 0.0
C5 C+4 0.0181 0.3112 0.9439 1 0.0
H21 H+1 0.121 0.452 0.61 1 0.0
H18 H+1 -0.133 0.446 0.926 1 0.0
N5 N-3 0.6824 0.3734 0.7663 1 0.0
H15 H+1 0.398 -0.034 0.748 1 0.0
H14 H+1 0.326 -0.203 0.004 1 0.0
H5 H+1 -0.311 0.08 0.802 1 0.0
Cl3 Cl-1 0.0867 0.7071 0.759 1 0.0
H6 H+1 -0.262 0 0.744 1 0.0
O4 O-2 0.2569 0.0583 0.8879 1 0.0
H12 H+1 0.407 0.517 0.771 1 0.0
N4 N-3 0.0515 0.0503 0.6618 1 0.0
H10 H+1 0.758 0.313 0.752 1 0.0
N1 N-3 0.5393 0.1827 0.4498 1 0.0
C4 C+4 0.311 -0.0492 0.9024 1 0.0
H22 H+1 0.188 0.384 0.549 1 0.0
H1 H+1 0.615 0.208 0.396 1 0.0
H9 H+1 0.708 0.437 0.772 1 0.0
O5 O-2 0.0483 0.3237 0.847 1 0.0
H17 H+1 -0.12 0.379 0.051 1 0.0
